data_7058089
loop_
_publ_author_name
'Wang, Jun'
'Xu, Guan-Cheng'
'Zhang, Yan-Ping'
'Luo, Hua-Ying'
'Li, Jin-Yao'
'Zhang, Li'
'Jia, Dian-Zeng'

_publ_section_title
;
 Copper(ii) complexes with 4-acyl pyrazolone derivatives and diimine
 coligands: synthesis, structural characterization, DNA binding and
 antitumor activity
;
_journal_issue 6
_journal_name_full 'New Journal of Chemistry'
_journal_page_first 2529
_journal_paper_doi 10.1039/C8NJ02695E
_journal_volume 43
_journal_year 2019
_chemical_formula_sum 'C36 H25 Cu F N6 O3'
_chemical_formula_weight 672.16
_space_group_IT_number 4
_space_group_name_Hall 'P 2yb'
_space_group_name_H-M_alt 'P 1 21 1'
_symmetry_cell_setting monoclinic
_symmetry_space_group_name_Hall 'P 2yb'
_symmetry_space_group_name_H-M 'P 1 21 1'
_atom_sites_solution_hydrogens geom
_atom_sites_solution_primary direct
_atom_sites_solution_secondary difmap
_audit_creation_method SHELXL-97
_audit_update_record
;
2018-05-08 deposited with the CCDC.
2019-01-07 downloaded from the CCDC.
;
_cell_angle_alpha 90.00
_cell_angle_beta 97.694(2)
_cell_angle_gamma 90.00
_cell_formula_units_Z 2
_cell_length_a 5.7668(8)
_cell_length_b 21.831(3)
_cell_length_c 11.7987(16)
_cell_measurement_reflns_used 2338
_cell_measurement_temperature 100(2)
_cell_measurement_theta_max 23.7361
_cell_measurement_theta_min 2.5527
_cell_volume 1472.0(4)
_computing_structure_refinement 'SHELXL-97 (Sheldrick, 1997)'
_computing_structure_solution 'SHELXS-97 (Sheldrick, 1990)'
_diffrn_ambient_temperature 100(2)
_diffrn_measured_fraction_theta_full 0.998
_diffrn_measured_fraction_theta_max 0.998
_diffrn_measurement_device_type bruker-CCD
_diffrn_radiation_monochromator graphite
_diffrn_radiation_source 'fine-focus sealed tube'
_diffrn_radiation_type MoK\a
_diffrn_radiation_wavelength 0.71073
_diffrn_reflns_av_R_equivalents 0.0305
_diffrn_reflns_av_sigmaI/netI 0.0700
_diffrn_reflns_limit_h_max 6
_diffrn_reflns_limit_h_min -6
_diffrn_reflns_limit_k_max 23
_diffrn_reflns_limit_k_min -25
_diffrn_reflns_limit_l_max 14
_diffrn_reflns_limit_l_min -10
_diffrn_reflns_number 7506
_diffrn_reflns_theta_full 25.01
_diffrn_reflns_theta_max 25.01
_diffrn_reflns_theta_min 2.55
_exptl_absorpt_coefficient_mu 0.798
_exptl_absorpt_correction_T_max 0.8896
_exptl_absorpt_correction_T_min 0.8696
_exptl_absorpt_correction_type multi-scan
_exptl_absorpt_process_details sadabs
_exptl_crystal_colour yellow
_exptl_crystal_density_diffrn 1.517
_exptl_crystal_density_method 'not measured'
_exptl_crystal_description block
_exptl_crystal_F_000 690
_exptl_crystal_size_max 0.18
_exptl_crystal_size_mid 0.16
_exptl_crystal_size_min 0.15
_refine_diff_density_max 0.345
_refine_diff_density_min -0.286
_refine_diff_density_rms 0.056
_refine_ls_abs_structure_details 'Flack H D (1983), Acta Cryst. A39, 876-881'
_refine_ls_abs_structure_Flack -0.002(12)
_refine_ls_extinction_method none
_refine_ls_goodness_of_fit_ref 1.005
_refine_ls_hydrogen_treatment mixed
_refine_ls_matrix_type full
_refine_ls_number_parameters 424
_refine_ls_number_reflns 4254
_refine_ls_number_restraints 25
_refine_ls_restrained_S_all 1.030
_refine_ls_R_factor_all 0.0468
_refine_ls_R_factor_gt 0.0387
_refine_ls_shift/su_max 0.000
_refine_ls_shift/su_mean 0.000
_refine_ls_structure_factor_coef Fsqd
_refine_ls_weighting_details 'calc w=1/[\s^2^(Fo^2^)+(0.0284P)^2^+0.0000P] where P=(Fo^2^+2Fc^2^)/3'
_refine_ls_weighting_scheme calc
_refine_ls_wR_factor_gt 0.0756
_refine_ls_wR_factor_ref 0.0783
_reflns_number_gt 3757
_reflns_number_total 4254
_reflns_threshold_expression >2sigma(I)
_cod_data_source_file c8nj02695e2.cif
_cod_data_source_block ww_CCDC1
_cod_depositor_comments 'Adding full bibliography for 7058088--7058091.cif.'
_cod_original_cell_volume 1472.0(3)
_cod_original_sg_symbol_H-M P21
_cod_database_code 7058089

loop_
_symmetry_equiv_pos_as_xyz
'x, y, z'
'-x, y+1/2, -z'

loop_
_atom_site_label
_atom_site_type_symbol
_atom_site_fract_x
_atom_site_fract_y
_atom_site_fract_z
_atom_site_U_iso_or_equiv
_atom_site_adp_type
_atom_site_occupancy
_atom_site_symmetry_multiplicity
_atom_site_calc_flag
_atom_site_refinement_flags
Cu1 Cu 0.83048(7) 0.73362(2) 0.16146(4) 0.01679(12) Uani 1 1 d .
N1 N 1.0238(5) 0.77393(14) 0.3785(3) 0.0200(8) Uani 1 1 d .
N2 N 1.0419(5) 0.72601(19) 0.3019(2) 0.0178(7) Uani 1 1 d .
N3 N 1.3797(5) 0.55387(15) 0.1677(3) 0.0248(8) Uani 1 1 d .
N4 N 1.1726(6) 0.57447(14) 0.1030(3) 0.0220(8) Uani 1 1 d .
N5 N 0.9981(6) 0.80885(14) 0.0697(3) 0.0217(8) Uani 1 1 d .
N6 N 0.6010(5) 0.74403(17) 0.0213(3) 0.0210(9) Uani 1 1 d .
O1 O 1.1832(5) 0.84622(15) 0.5386(3) 0.0428(10) Uani 1 1 d .
H1 H 1.1795 0.8145 0.4980 0.064 Uiso 1 1 calc R
O2 O 0.7014(4) 0.80052(12) 0.2501(2) 0.0209(6) Uani 1 1 d .
O3 O 0.8987(5) 0.65307(12) 0.1059(2) 0.0218(7) Uani 1 1 d .
F1 F 1.7172(4) 0.67902(12) 0.7692(2) 0.0396(7) Uani 1 1 d .
C1 C 0.9922(8) 0.8814(2) 0.5035(4) 0.0293(11) Uani 1 1 d .
C2 C 0.9710(8) 0.9359(2) 0.5633(4) 0.0336(12) Uani 1 1 d .
H2A H 1.0909 0.9479 0.6223 0.040 Uiso 1 1 calc R
C3 C 0.7763(8) 0.97233(19) 0.5366(4) 0.0311(11) Uani 1 1 d .
H3A H 0.7614 1.0092 0.5778 0.037 Uiso 1 1 calc R
C4 C 0.6023(8) 0.95545(19) 0.4499(4) 0.0313(11) Uani 1 1 d .
H4A H 0.4664 0.9801 0.4329 0.038 Uiso 1 1 calc R
C5 C 0.6264(8) 0.9027(2) 0.3881(4) 0.0268(11) Uani 1 1 d .
H5A H 0.5074 0.8918 0.3278 0.032 Uiso 1 1 calc R
C6 C 0.8219(7) 0.86500(18) 0.4125(3) 0.0190(9) Uani 1 1 d .
C7 C 0.8475(7) 0.81019(18) 0.3414(4) 0.0197(9) Uani 1 1 d .
C8 C 1.1937(6) 0.68253(17) 0.3356(3) 0.0194(9) Uani 1 1 d .
C9 C 1.3292(6) 0.68280(17) 0.4517(3) 0.0185(9) Uani 1 1 d .
C10 C 1.5211(7) 0.7215(2) 0.4775(4) 0.0407(15) Uani 1 1 d .
H10A H 1.5622 0.7491 0.4213 0.049 Uiso 1 1 calc R
C11 C 1.6526(7) 0.7198(2) 0.5850(4) 0.0359(13) Uani 1 1 d .
H11A H 1.7850 0.7456 0.6027 0.043 Uiso 1 1 calc R
C12 C 1.5886(7) 0.6806(2) 0.6639(4) 0.0268(10) Uani 1 1 d .
C13 C 1.3984(7) 0.6419(2) 0.6421(4) 0.0281(10) Uani 1 1 d .
H13A H 1.3573 0.6150 0.6995 0.034 Uiso 1 1 calc R
C14 C 1.2703(7) 0.64335(18) 0.5352(4) 0.0224(10) Uani 1 1 d .
H14A H 1.1394 0.6169 0.5184 0.027 Uiso 1 1 calc R
C15 C 1.0809(7) 0.62380(17) 0.1530(4) 0.0196(9) Uani 1 1 d .
C16 C 1.2271(6) 0.63408(17) 0.2567(3) 0.0184(9) Uani 1 1 d .
C17 C 1.4069(7) 0.58937(18) 0.2589(4) 0.0215(10) Uani 1 1 d .
C18 C 1.6251(8) 0.5810(2) 0.3423(4) 0.0297(12) Uani 1 1 d .
H18A H 1.7136 0.5459 0.3189 0.045 Uiso 1 1 calc R
H18B H 1.5827 0.5735 0.4188 0.045 Uiso 1 1 calc R
H18C H 1.7215 0.6180 0.3436 0.045 Uiso 1 1 calc R
C19 C 1.1116(8) 0.54939(18) -0.0085(4) 0.0242(11) Uani 1 1 d .
C20 C 1.2657(8) 0.5144(3) -0.0546(5) 0.0587(18) Uani 1 1 d .
H20A H 1.4145 0.5063 -0.0123 0.070 Uiso 1 1 calc R
C21 C 1.2112(10) 0.4906(4) -0.1610(5) 0.079(2) Uani 1 1 d .
H21A H 1.3246 0.4663 -0.1916 0.095 Uiso 1 1 calc R
C22 C 1.0013(8) 0.5001(2) -0.2255(4) 0.0376(12) Uani 1 1 d .
H22A H 0.9660 0.4826 -0.2995 0.045 Uiso 1 1 calc R
C23 C 0.8437(10) 0.5354(2) -0.1799(5) 0.0501(16) Uani 1 1 d .
H23A H 0.6960 0.5434 -0.2234 0.060 Uiso 1 1 calc R
C24 C 0.8942(9) 0.5603(2) -0.0705(5) 0.0493(17) Uani 1 1 d .
H24A H 0.7813 0.5844 -0.0390 0.059 Uiso 1 1 calc R
C25 C 1.1904(8) 0.84197(19) 0.0976(4) 0.0292(11) Uani 1 1 d .
H25A H 1.2972 0.8305 0.1625 0.035 Uiso 1 1 calc R
C26 C 1.2399(11) 0.8927(2) 0.0347(5) 0.0485(15) Uani 1 1 d .
H26A H 1.3794 0.9153 0.0567 0.058 Uiso 1 1 calc R
C27 C 1.0908(13) 0.9104(2) -0.0581(5) 0.058(2) Uani 1 1 d .
H27A H 1.1245 0.9454 -0.1008 0.070 Uiso 1 1 calc R
C28 C 0.8885(11) 0.8768(2) -0.0899(4) 0.0432(15) Uani 1 1 d .
C29 C 0.7208(14) 0.8898(3) -0.1891(5) 0.068(2) Uani 1 1 d U
H29A H 0.7437 0.9244 -0.2350 0.082 Uiso 1 1 calc R
C30 C 0.5357(13) 0.8544(3) -0.2174(5) 0.0644(19) Uani 1 1 d U
H30A H 0.4342 0.8632 -0.2857 0.077 Uiso 1 1 calc R
C31 C 0.4831(9) 0.8039(2) -0.1495(4) 0.0457(14) Uani 1 1 d U
C32 C 0.2875(10) 0.7659(3) -0.1747(5) 0.0587(18) Uani 1 1 d U
H32A H 0.1783 0.7734 -0.2410 0.070 Uiso 1 1 calc R
C33 C 0.2538(8) 0.7185(3) -0.1044(5) 0.0541(19) Uani 1 1 d .
H33A H 0.1220 0.6924 -0.1214 0.065 Uiso 1 1 calc R
C34 C 0.4149(7) 0.7085(2) -0.0066(4) 0.0377(13) Uani 1 1 d .
H34A H 0.3903 0.6750 0.0418 0.045 Uiso 1 1 calc R
C35 C 0.6387(7) 0.7905(2) -0.0497(4) 0.0278(11) Uani 1 1 d .
C36 C 0.8477(8) 0.82667(18) -0.0214(4) 0.0241(10) Uani 1 1 d .

loop_
_atom_site_aniso_label
_atom_site_aniso_U_11
_atom_site_aniso_U_22
_atom_site_aniso_U_33
_atom_site_aniso_U_23
_atom_site_aniso_U_13
_atom_site_aniso_U_12
Cu1 0.0164(2) 0.0202(2) 0.0129(2) -0.0009(3) -0.00151(16) -0.0002(3)
N1 0.0211(17) 0.0241(19) 0.014(2) -0.0016(15) -0.0018(15) -0.0017(15)
N2 0.0187(14) 0.020(2) 0.0132(16) -0.0022(18) -0.0028(12) -0.0030(17)
N3 0.0228(19) 0.0223(18) 0.026(2) 0.0044(17) -0.0088(16) 0.0026(15)
N4 0.0291(19) 0.0161(18) 0.017(2) 0.0037(15) -0.0107(16) 0.0036(15)
N5 0.0206(19) 0.0186(18) 0.027(2) -0.0001(16) 0.0060(16) 0.0041(15)
N6 0.0150(15) 0.030(3) 0.0167(18) -0.0042(17) -0.0018(13) 0.0076(16)
O1 0.0304(19) 0.051(2) 0.041(2) -0.0265(18) -0.0160(16) 0.0110(16)
O2 0.0204(14) 0.0265(15) 0.0148(16) -0.0017(13) -0.0018(12) -0.0012(12)
O3 0.0229(15) 0.0190(15) 0.0197(17) -0.0018(12) -0.0109(13) 0.0017(13)
F1 0.0419(14) 0.0513(17) 0.0201(16) -0.0027(13) -0.0154(12) 0.0071(13)
C1 0.029(2) 0.035(3) 0.024(3) -0.004(2) 0.003(2) -0.004(2)
C2 0.036(3) 0.041(3) 0.023(3) -0.015(2) -0.002(2) -0.010(2)
C3 0.045(3) 0.025(2) 0.024(3) -0.006(2) 0.008(2) -0.005(2)
C4 0.046(3) 0.023(2) 0.025(3) 0.000(2) 0.005(2) 0.006(2)
C5 0.030(2) 0.025(3) 0.025(3) -0.001(2) 0.002(2) 0.000(2)
C6 0.024(2) 0.020(2) 0.013(2) -0.0001(18) 0.0043(17) -0.0064(18)
C7 0.020(2) 0.023(2) 0.017(2) 0.0027(18) 0.0027(18) -0.0062(17)
C8 0.020(2) 0.017(2) 0.020(2) 0.0030(19) 0.0003(18) -0.0052(18)
C9 0.019(2) 0.023(2) 0.013(2) 0.0006(18) -0.0024(17) -0.0006(18)
C10 0.032(2) 0.055(4) 0.033(3) 0.017(3) -0.005(2) -0.022(3)
C11 0.025(2) 0.049(4) 0.029(3) 0.007(2) -0.0149(18) -0.016(2)
C12 0.024(2) 0.039(3) 0.014(2) -0.003(2) -0.0087(18) 0.007(2)
C13 0.035(2) 0.029(2) 0.019(3) 0.010(2) 0.000(2) 0.003(2)
C14 0.027(2) 0.021(2) 0.019(2) -0.0006(19) -0.0002(19) -0.001(2)
C15 0.029(2) 0.010(2) 0.019(2) 0.0043(17) 0.002(2) -0.0020(18)
C16 0.021(2) 0.018(2) 0.014(2) 0.0043(17) -0.0050(17) -0.0040(17)
C17 0.022(2) 0.017(2) 0.025(3) 0.0047(19) 0.0004(19) -0.0036(18)
C18 0.029(2) 0.026(3) 0.032(3) 0.004(2) -0.005(2) 0.003(2)
C19 0.034(3) 0.009(2) 0.028(3) 0.0042(19) -0.002(2) -0.0089(18)
C20 0.024(3) 0.119(5) 0.032(3) -0.021(3) -0.001(2) 0.020(3)
C21 0.038(3) 0.158(7) 0.040(4) -0.047(4) 0.001(3) 0.028(4)
C22 0.042(3) 0.048(3) 0.021(3) -0.004(2) -0.003(2) 0.001(2)
C23 0.064(3) 0.032(3) 0.045(4) -0.017(2) -0.029(3) 0.019(3)
C24 0.053(3) 0.042(3) 0.043(4) -0.025(3) -0.028(3) 0.032(3)
C25 0.033(3) 0.025(2) 0.032(3) -0.009(2) 0.012(2) 0.002(2)
C26 0.073(4) 0.018(3) 0.063(4) -0.007(3) 0.042(4) -0.010(3)
C27 0.120(6) 0.017(3) 0.051(4) 0.005(3) 0.055(4) 0.012(3)
C28 0.086(4) 0.019(3) 0.028(3) 0.002(2) 0.019(3) 0.018(3)
C29 0.133(6) 0.045(3) 0.030(3) 0.018(3) 0.018(4) 0.051(4)
C30 0.104(5) 0.067(4) 0.017(3) 0.002(3) -0.011(3) 0.059(4)
C31 0.061(3) 0.054(3) 0.017(3) -0.008(2) -0.013(2) 0.041(3)
C32 0.051(3) 0.081(4) 0.035(3) -0.026(3) -0.026(3) 0.046(3)
C33 0.023(2) 0.081(5) 0.052(4) -0.048(3) -0.017(2) 0.016(3)
C34 0.021(2) 0.061(3) 0.030(3) -0.024(2) 0.001(2) -0.001(2)
C35 0.035(2) 0.034(3) 0.013(2) -0.006(2) -0.003(2) 0.021(2)
C36 0.037(2) 0.021(2) 0.016(2) 0.0015(19) 0.007(2) 0.0144(19)

loop_
_atom_type_symbol
_atom_type_description
_atom_type_scat_dispersion_real
_atom_type_scat_dispersion_imag
_atom_type_scat_source
C C 0.0033 0.0016 'International Tables Vol C Tables 4.2.6.8 and 6.1.1.4'
H H 0.0000 0.0000 'International Tables Vol C Tables 4.2.6.8 and 6.1.1.4'
N N 0.0061 0.0033 'International Tables Vol C Tables 4.2.6.8 and 6.1.1.4'
O O 0.0106 0.0060 'International Tables Vol C Tables 4.2.6.8 and 6.1.1.4'
F F 0.0171 0.0103 'International Tables Vol C Tables 4.2.6.8 and 6.1.1.4'
Cu Cu 0.3201 1.2651 'International Tables Vol C Tables 4.2.6.8 and 6.1.1.4'

loop_
_geom_angle_atom_site_label_1
_geom_angle_atom_site_label_2
_geom_angle_atom_site_label_3
_geom_angle
N2 Cu1 O3 94.54(14)
N2 Cu1 N6 176.91(15)
O3 Cu1 N6 87.98(13)
N2 Cu1 O2 81.37(14)
O3 Cu1 O2 161.56(12)
N6 Cu1 O2 95.68(12)
N2 Cu1 N5 102.29(14)
O3 Cu1 N5 112.30(13)
N6 Cu1 N5 78.33(14)
O2 Cu1 N5 86.13(12)
C7 N1 N2 110.9(3)
C8 N2 N1 116.8(3)
C8 N2 Cu1 129.8(3)
N1 N2 Cu1 113.5(2)
C17 N3 N4 104.8(3)
C15 N4 N3 111.6(3)
C15 N4 C19 129.7(3)
N3 N4 C19 117.8(4)
C25 N5 C36 117.9(4)
C25 N5 Cu1 132.5(3)
C36 N5 Cu1 108.8(3)
C34 N6 C35 118.5(4)
C34 N6 Cu1 124.4(3)
C35 N6 Cu1 117.2(3)
C1 O1 H1 109.5
C7 O2 Cu1 108.0(2)
C15 O3 Cu1 119.7(3)
O1 C1 C2 116.7(4)
O1 C1 C6 123.1(4)
C2 C1 C6 120.3(4)
C3 C2 C1 120.0(4)
C3 C2 H2A 120.0
C1 C2 H2A 120.0
C2 C3 C4 120.3(4)
C2 C3 H3A 119.9
C4 C3 H3A 119.9
C5 C4 C3 119.9(4)
C5 C4 H4A 120.1
C3 C4 H4A 120.1
C4 C5 C6 121.3(4)
C4 C5 H5A 119.3
C6 C5 H5A 119.3
C5 C6 C1 118.2(4)
C5 C6 C7 120.0(4)
C1 C6 C7 121.8(4)
O2 C7 N1 124.5(4)
O2 C7 C6 120.0(3)
N1 C7 C6 115.5(3)
N2 C8 C16 118.5(4)
N2 C8 C9 121.5(3)
C16 C8 C9 120.0(3)
C14 C9 C10 119.0(4)
C14 C9 C8 120.4(3)
C10 C9 C8 120.6(4)
C11 C10 C9 120.2(4)
C11 C10 H10A 119.9
C9 C10 H10A 119.9
C12 C11 C10 118.7(4)
C12 C11 H11A 120.6
C10 C11 H11A 120.6
C11 C12 F1 118.7(4)
C11 C12 C13 122.8(4)
F1 C12 C13 118.5(4)
C14 C13 C12 118.2(4)
C14 C13 H13A 120.9
C12 C13 H13A 120.9
C13 C14 C9 120.9(4)
C13 C14 H14A 119.5
C9 C14 H14A 119.5
O3 C15 N4 122.9(4)
O3 C15 C16 130.8(4)
N4 C15 C16 106.2(3)
C15 C16 C17 104.9(3)
C15 C16 C8 124.3(3)
C17 C16 C8 130.8(4)
N3 C17 C16 112.4(4)
N3 C17 C18 117.5(4)
C16 C17 C18 129.9(4)
C17 C18 H18A 109.5
C17 C18 H18B 109.5
H18A C18 H18B 109.5
C17 C18 H18C 109.5
H18A C18 H18C 109.5
H18B C18 H18C 109.5
C20 C19 C24 119.1(5)
C20 C19 N4 119.9(4)
C24 C19 N4 121.0(4)
C19 C20 C21 120.6(5)
C19 C20 H20A 119.7
C21 C20 H20A 119.7
C20 C21 C22 122.6(5)
C20 C21 H21A 118.7
C22 C21 H21A 118.7
C21 C22 C23 117.3(5)
C21 C22 H22A 121.3
C23 C22 H22A 121.3
C22 C23 C24 121.4(5)
C22 C23 H23A 119.3
C24 C23 H23A 119.3
C19 C24 C23 118.9(5)
C19 C24 H24A 120.6
C23 C24 H24A 120.6
N5 C25 C26 121.9(5)
N5 C25 H25A 119.1
C26 C25 H25A 119.1
C27 C26 C25 120.5(5)
C27 C26 H26A 119.8
C25 C26 H26A 119.8
C26 C27 C28 119.3(5)
C26 C27 H27A 120.4
C28 C27 H27A 120.4
C27 C28 C36 117.2(5)
C27 C28 C29 124.4(6)
C36 C28 C29 118.4(6)
C30 C29 C28 121.4(6)
C30 C29 H29A 119.3
C28 C29 H29A 119.3
C29 C30 C31 122.5(5)
C29 C30 H30A 118.8
C31 C30 H30A 118.8
C32 C31 C35 117.3(5)
C32 C31 C30 124.6(5)
C35 C31 C30 118.1(5)
C33 C32 C31 119.9(5)
C33 C32 H32A 120.0
C31 C32 H32A 120.0
C32 C33 C34 119.4(5)
C32 C33 H33A 120.3
C34 C33 H33A 120.3
N6 C34 C33 122.5(5)
N6 C34 H34A 118.7
C33 C34 H34A 118.7
N6 C35 C31 122.3(4)
N6 C35 C36 117.8(4)
C31 C35 C36 119.9(4)
N5 C36 C28 123.2(4)
N5 C36 C35 117.2(4)
C28 C36 C35 119.6(4)

loop_
_geom_bond_atom_site_label_1
_geom_bond_atom_site_label_2
_geom_bond_distance
Cu1 N2 1.929(3)
Cu1 O3 1.935(3)
Cu1 N6 1.988(3)
Cu1 O2 1.997(3)
Cu1 N5 2.255(3)
N1 C7 1.316(5)
N1 N2 1.395(5)
N2 C8 1.316(5)
N3 C17 1.319(5)
N3 N4 1.402(4)
N4 C15 1.368(5)
N4 C19 1.425(6)
N5 C25 1.328(5)
N5 C36 1.346(5)
N6 C34 1.329(5)
N6 C35 1.352(5)
O1 C1 1.360(5)
O1 H1 0.8400
O2 C7 1.293(4)
O3 C15 1.290(5)
F1 C12 1.359(4)
C1 C2 1.399(6)
C1 C6 1.401(6)
C2 C3 1.377(6)
C2 H2A 0.9500
C3 C4 1.383(6)
C3 H3A 0.9500
C4 C5 1.380(6)
C4 H4A 0.9500
C5 C6 1.394(6)
C5 H5A 0.9500
C6 C7 1.480(5)
C8 C16 1.438(5)
C8 C9 1.484(5)
C9 C14 1.385(6)
C9 C10 1.393(5)
C10 C11 1.388(6)
C10 H10A 0.9500
C11 C12 1.350(6)
C11 H11A 0.9500
C12 C13 1.382(6)
C13 C14 1.374(5)
C13 H13A 0.9500
C14 H14A 0.9500
C15 C16 1.408(5)
C16 C17 1.422(5)
C17 C18 1.501(5)
C18 H18A 0.9800
C18 H18B 0.9800
C18 H18C 0.9800
C19 C20 1.340(6)
C19 C24 1.385(6)
C20 C21 1.356(7)
C20 H20A 0.9500
C21 C22 1.356(6)
C21 H21A 0.9500
C22 C23 1.357(7)
C22 H22A 0.9500
C23 C24 1.395(7)
C23 H23A 0.9500
C24 H24A 0.9500
C25 C26 1.384(7)
C25 H25A 0.9500
C26 C27 1.354(8)
C26 H26A 0.9500
C27 C28 1.386(8)
C27 H27A 0.9500
C28 C36 1.400(6)
C28 C29 1.442(8)
C29 C30 1.324(9)
C29 H29A 0.9500
C30 C31 1.419(8)
C30 H30A 0.9500
C31 C32 1.399(8)
C31 C35 1.413(6)
C32 C33 1.357(8)
C32 H32A 0.9500
C33 C34 1.398(6)
C33 H33A 0.9500
C34 H34A 0.9500
C35 C36 1.441(6)

loop_
_geom_torsion_atom_site_label_1
_geom_torsion_atom_site_label_2
_geom_torsion_atom_site_label_3
_geom_torsion_atom_site_label_4
_geom_torsion
C7 N1 N2 C8 -172.1(3)
C7 N1 N2 Cu1 6.7(4)
O3 Cu1 N2 C8 6.7(4)
N6 Cu1 N2 C8 151(3)
O2 Cu1 N2 C8 168.6(4)
N5 Cu1 N2 C8 -107.3(3)
O3 Cu1 N2 N1 -171.9(2)
N6 Cu1 N2 N1 -27(3)
O2 Cu1 N2 N1 -10.0(2)
N5 Cu1 N2 N1 74.1(3)
C17 N3 N4 C15 2.5(4)
C17 N3 N4 C19 172.6(3)
N2 Cu1 N5 C25 0.0(4)
O3 Cu1 N5 C25 -100.2(4)
N6 Cu1 N5 C25 176.9(4)
O2 Cu1 N5 C25 80.2(4)
N2 Cu1 N5 C36 -169.3(3)
O3 Cu1 N5 C36 90.5(3)
N6 Cu1 N5 C36 7.6(3)
O2 Cu1 N5 C36 -89.0(3)
N2 Cu1 N6 C34 -84(3)
O3 Cu1 N6 C34 61.0(3)
O2 Cu1 N6 C34 -100.9(3)
N5 Cu1 N6 C34 174.3(3)
N2 Cu1 N6 C35 96(3)
O3 Cu1 N6 C35 -119.0(3)
O2 Cu1 N6 C35 79.1(3)
N5 Cu1 N6 C35 -5.8(3)
N2 Cu1 O2 C7 11.3(2)
O3 Cu1 O2 C7 89.7(4)
N6 Cu1 O2 C7 -169.6(2)
N5 Cu1 O2 C7 -91.7(2)
N2 Cu1 O3 C15 -15.1(3)
N6 Cu1 O3 C15 166.7(3)
O2 Cu1 O3 C15 -91.3(4)
N5 Cu1 O3 C15 90.2(3)
O1 C1 C2 C3 -176.6(4)
C6 C1 C2 C3 3.2(7)
C1 C2 C3 C4 -0.7(7)
C2 C3 C4 C5 -1.5(7)
C3 C4 C5 C6 1.1(7)
C4 C5 C6 C1 1.4(6)
C4 C5 C6 C7 -177.3(4)
O1 C1 C6 C5 176.3(4)
C2 C1 C6 C5 -3.6(6)
O1 C1 C6 C7 -5.0(6)
C2 C1 C6 C7 175.1(4)
Cu1 O2 C7 N1 -12.1(4)
Cu1 O2 C7 C6 168.2(3)
N2 N1 C7 O2 4.2(5)
N2 N1 C7 C6 -176.1(3)
C5 C6 C7 O2 6.9(6)
C1 C6 C7 O2 -171.7(4)
C5 C6 C7 N1 -172.8(4)
C1 C6 C7 N1 8.5(6)
N1 N2 C8 C16 -176.6(3)
Cu1 N2 C8 C16 4.8(5)
N1 N2 C8 C9 3.3(5)
Cu1 N2 C8 C9 -175.3(3)
N2 C8 C9 C14 104.4(4)
C16 C8 C9 C14 -75.8(5)
N2 C8 C9 C10 -77.4(5)
C16 C8 C9 C10 102.5(5)
C14 C9 C10 C11 0.8(6)
C8 C9 C10 C11 -177.5(4)
C9 C10 C11 C12 -0.9(7)
C10 C11 C12 F1 -179.9(4)
C10 C11 C12 C13 0.3(7)
C11 C12 C13 C14 0.3(7)
F1 C12 C13 C14 -179.4(4)
C12 C13 C14 C9 -0.4(6)
C10 C9 C14 C13 -0.1(6)
C8 C9 C14 C13 178.1(4)
Cu1 O3 C15 N4 -163.8(3)
Cu1 O3 C15 C16 14.2(6)
N3 N4 C15 O3 175.7(4)
C19 N4 C15 O3 7.0(7)
N3 N4 C15 C16 -2.8(4)
C19 N4 C15 C16 -171.4(4)
O3 C15 C16 C17 -176.3(4)
N4 C15 C16 C17 1.9(4)
O3 C15 C16 C8 1.0(7)
N4 C15 C16 C8 179.3(4)
N2 C8 C16 C15 -11.5(6)
C9 C8 C16 C15 168.6(4)
N2 C8 C16 C17 165.2(4)
C9 C8 C16 C17 -14.7(6)
N4 N3 C17 C16 -1.2(4)
N4 N3 C17 C18 -176.2(3)
C15 C16 C17 N3 -0.5(5)
C8 C16 C17 N3 -177.6(4)
C15 C16 C17 C18 173.8(4)
C8 C16 C17 C18 -3.3(7)
C15 N4 C19 C20 158.5(5)
N3 N4 C19 C20 -9.6(6)
C15 N4 C19 C24 -21.8(7)
N3 N4 C19 C24 170.2(4)
C24 C19 C20 C21 0.8(9)
N4 C19 C20 C21 -179.5(6)
C19 C20 C21 C22 -0.6(11)
C20 C21 C22 C23 0.6(10)
C21 C22 C23 C24 -0.9(9)
C20 C19 C24 C23 -1.1(8)
N4 C19 C24 C23 179.2(5)
C22 C23 C24 C19 1.1(9)
C36 N5 C25 C26 -1.2(6)
Cu1 N5 C25 C26 -169.6(3)
N5 C25 C26 C27 0.3(7)
C25 C26 C27 C28 -0.4(8)
C26 C27 C28 C36 1.4(7)
C26 C27 C28 C29 -177.7(5)
C27 C28 C29 C30 177.2(5)
C36 C28 C29 C30 -1.9(8)
C28 C29 C30 C31 3.5(9)
C29 C30 C31 C32 178.7(5)
C29 C30 C31 C35 -1.5(8)
C35 C31 C32 C33 -0.1(7)
C30 C31 C32 C33 179.7(5)
C31 C32 C33 C34 0.6(7)
C35 N6 C34 C33 -1.9(6)
Cu1 N6 C34 C33 178.0(3)
C32 C33 C34 N6 0.4(7)
C34 N6 C35 C31 2.4(6)
Cu1 N6 C35 C31 -177.5(3)
C34 N6 C35 C36 -176.9(4)
Cu1 N6 C35 C36 3.2(4)
C32 C31 C35 N6 -1.4(6)
C30 C31 C35 N6 178.8(4)
C32 C31 C35 C36 177.8(4)
C30 C31 C35 C36 -1.9(6)
C25 N5 C36 C28 2.3(6)
Cu1 N5 C36 C28 173.3(3)
C25 N5 C36 C35 -179.4(4)
Cu1 N5 C36 C35 -8.4(4)
C27 C28 C36 N5 -2.4(7)
C29 C28 C36 N5 176.8(4)
C27 C28 C36 C35 179.3(4)
C29 C28 C36 C35 -1.5(6)
N6 C35 C36 N5 4.3(5)
C31 C35 C36 N5 -175.0(4)
N6 C35 C36 C28 -177.3(4)
C31 C35 C36 C28 3.4(6)
